data_7713206
loop_
_publ_author_name
'Wang, Jian-Ge'
'Liu, Yang'
'Liu, Chun-Mei'
'Chen, Jing-Huo'
'Yang, Guang'

_publ_section_title
;
 An efficient mixed-valence copper pyrazolate catalyst for the conversion
 of carbon dioxide and epoxides into cyclic carbonates
;
_journal_name_full 'Dalton Transactions'
_journal_paper_doi 10.1039/D3DT00844D
_journal_year 2023
_chemical_formula_moiety 'C45 H30 Cl3 Cu3 N6, C2 H3 N'
_chemical_formula_sum 'C47 H33 Cl3 Cu3 N7'
_chemical_formula_weight 992.77
_space_group_crystal_system triclinic
_space_group_IT_number 2
_space_group_name_Hall '-P 1'
_space_group_name_H-M_alt 'P -1'
_atom_sites_solution_hydrogens geom
_atom_sites_solution_primary dual
_audit_creation_date 2023-03-20
_audit_creation_method
;
Olex2 1.2
(compiled 2018.05.29 svn.r3508 for OlexSys, GUI svn.r5506)
;
_audit_update_record
;
2023-03-20 deposited with the CCDC.	2023-05-29 downloaded from the CCDC.
;
_cell_angle_alpha 70.930(5)
_cell_angle_beta 80.498(5)
_cell_angle_gamma 84.925(5)
_cell_formula_units_Z 2
_cell_length_a 10.5699(8)
_cell_length_b 14.0271(9)
_cell_length_c 14.9724(8)
_cell_measurement_reflns_used 7879
_cell_measurement_temperature 120(10)
_cell_measurement_theta_max 28.5930
_cell_measurement_theta_min 3.0120
_cell_volume 2067.9(2)
_computing_cell_refinement 'CrysAlisPro 1.171.38.41 (Rigaku OD, 2015)'
_computing_data_collection 'CrysAlisPro 1.171.38.41 (Rigaku OD, 2015)'
_computing_data_reduction 'CrysAlisPro 1.171.38.41 (Rigaku OD, 2015)'
_computing_structure_refinement 'ShelXL (Sheldrick, 2015)'
_computing_structure_solution 'ShelXS (Sheldrick, 2015)'
_diffrn_ambient_environment N~2~
_diffrn_ambient_temperature 120(10)
_diffrn_detector 'CCD plate'
_diffrn_detector_area_resol_mean 16.2116
_diffrn_detector_type Eos
_diffrn_measured_fraction_theta_full 0.998
_diffrn_measured_fraction_theta_max 0.998
_diffrn_measurement_details
;
List of Runs (angles in degrees, time in seconds):

  # Type    Start    End  Width  t~exp~   \w     \q     \k     \f   Frames
#--------------------------------------------------------------------------
  1  \w    -29.00  61.00   1.00    4.73    --   18.94 -19.00   0.00   90
  2  \w     24.00  61.00   1.00    4.73    --   18.94 -99.00 120.00   37
  3  \w      8.00  37.00   1.00    4.73    --   18.94 -57.00 150.00   29
  4  \w    -48.00  -4.00   1.00    4.73    --   18.94 -57.00 150.00   44
  5  \w     -5.00  61.00   1.00    4.73    --   18.94 -99.00 -90.00   66
  6  \w    -48.00 -18.00   1.00    4.73    --   18.94 -37.00-180.00   30
  7  \w    -11.00  15.00   1.00    4.73    --   18.94  77.00 -60.00   26
  8  \w     47.00  87.00   1.00    4.73    --   18.94  77.00 -60.00   40
  9  \w    -10.00  44.00   1.00    4.73    --   18.94  77.00  30.00   54
;
_diffrn_measurement_device 'four-circle diffractometer'
_diffrn_measurement_device_type 'SuperNova, Single source at offset, Eos'
_diffrn_measurement_method '\w scans'
_diffrn_orient_matrix_type 'CrysAlisPro convention (1999,Acta A55,543-557)'
_diffrn_orient_matrix_UB_11 0.0286611000
_diffrn_orient_matrix_UB_12 -0.0463650000
_diffrn_orient_matrix_UB_13 0.0257283000
_diffrn_orient_matrix_UB_21 -0.0508250000
_diffrn_orient_matrix_UB_22 -0.0264310000
_diffrn_orient_matrix_UB_23 -0.0055540000
_diffrn_orient_matrix_UB_31 0.0350856000
_diffrn_orient_matrix_UB_32 -0.0042607000
_diffrn_orient_matrix_UB_33 -0.0432826000
_diffrn_radiation_monochromator mirror
_diffrn_radiation_probe x-ray
_diffrn_radiation_type MoK\a
_diffrn_radiation_wavelength 0.71073
_diffrn_reflns_av_R_equivalents 0.0311
_diffrn_reflns_av_unetI/netI 0.0499
_diffrn_reflns_Laue_measured_fraction_full 0.998
_diffrn_reflns_Laue_measured_fraction_max 0.998
_diffrn_reflns_limit_h_max 12
_diffrn_reflns_limit_h_min -12
_diffrn_reflns_limit_k_max 16
_diffrn_reflns_limit_k_min -16
_diffrn_reflns_limit_l_max 16
_diffrn_reflns_limit_l_min -17
_diffrn_reflns_number 14600
_diffrn_reflns_point_group_measured_fraction_full 0.998
_diffrn_reflns_point_group_measured_fraction_max 0.998
_diffrn_reflns_theta_full 25.027
_diffrn_reflns_theta_max 25.027
_diffrn_reflns_theta_min 2.910
_diffrn_source 'micro-focus sealed X-ray tube'
_diffrn_source_type 'SuperNova (Mo) X-ray Source'
_exptl_absorpt_coefficient_mu 1.767
_exptl_absorpt_correction_T_max 1.00000
_exptl_absorpt_correction_T_min 0.40079
_exptl_absorpt_correction_type multi-scan
_exptl_absorpt_process_details
;
CrysAlisPro 1.171.38.41 (Rigaku Oxford Diffraction, 2015)
Empirical absorption correction using spherical harmonics,
 implemented in SCALE3 ABSPACK scaling algorithm.
;
_exptl_crystal_colour 'clear light colourless'
_exptl_crystal_colour_lustre clear
_exptl_crystal_colour_modifier light
_exptl_crystal_colour_primary colourless
_exptl_crystal_density_diffrn 1.594
_exptl_crystal_density_method 'not measured'
_exptl_crystal_description block
_exptl_crystal_F_000 1004
_exptl_crystal_size_max 0.28
_exptl_crystal_size_mid 0.25
_exptl_crystal_size_min 0.25
_refine_diff_density_max 0.520
_refine_diff_density_min -0.390
_refine_diff_density_rms 0.076
_refine_ls_extinction_method none
_refine_ls_goodness_of_fit_ref 1.019
_refine_ls_hydrogen_treatment constr
_refine_ls_matrix_type full
_refine_ls_number_parameters 542
_refine_ls_number_reflns 7283
_refine_ls_number_restraints 0
_refine_ls_restrained_S_all 1.019
_refine_ls_R_factor_all 0.0415
_refine_ls_R_factor_gt 0.0337
_refine_ls_shift/su_max 0.001
_refine_ls_shift/su_mean 0.000
_refine_ls_structure_factor_coef Fsqd
_refine_ls_weighting_details 'w=1/[\s^2^(Fo^2^)+(0.0312P)^2^+0.8771P] where P=(Fo^2^+2Fc^2^)/3'
_refine_ls_weighting_scheme calc
_refine_ls_wR_factor_gt 0.0743
_refine_ls_wR_factor_ref 0.0791
_reflns_Friedel_coverage 0.000
_reflns_number_gt 6266
_reflns_number_total 7283
_reflns_threshold_expression 'I > 2\s(I)'
_cod_data_source_file d3dt00844d2.cif
_cod_data_source_block (CuIpz)3
_cod_database_code 7713206
_shelx_shelxl_version_number 2018/3
_chemical_oxdiff_formula 'C H N O Cu'
_chemical_oxdiff_usercomment CL+CU
_shelx_space_group_comment
;
The symmetry employed for this shelxl refinement is uniquely defined
by the following loop, which should always be used as a source of
symmetry information in preference to the above space-group names.
They are only intended as comments.
;
_reflns_odcompleteness_completeness 99.82
_reflns_odcompleteness_iscentric 1
_reflns_odcompleteness_theta 26.32
_olex2_refinement_description
;
1. Fixed Uiso
 At 1.2 times of:
  All C(H) groups
 At 1.5 times of:
  All C(H,H,H) groups
2.a Aromatic/amide H refined with riding coordinates:
 C11(H11), C12(H12), C13(H13), C14(H14), C15(H15), C17(H17), C18(H18),
 C19(H19), C20(H20), C21(H21), C23(H23), C24(H24), C25(H25), C26(H26), C27(H27),
  C29(H29), C30(H30), C31(H31), C32(H32), C33(H33), C35(H35), C36(H36),
 C37(H37), C38(H38), C39(H39), C41(H41), C42(H42), C43(H43), C44(H44), C45(H45)
2.b Idealised Me refined as rotating group:
 C47(H47A,H47B,H47C)
;
_olex2_submission_special_instructions 'No special instructions were received'
_oxdiff_exptl_absorpt_empirical_details
;
Empirical correction (ABSPACK) includes:
- Absorption correction using spherical harmonics
- Frame scaling
;
_oxdiff_exptl_absorpt_empirical_full_max 2.743
_oxdiff_exptl_absorpt_empirical_full_min 0.689

loop_
_space_group_symop_operation_xyz
'x, y, z'
'-x, -y, -z'

loop_
_atom_site_label
_atom_site_type_symbol
_atom_site_fract_x
_atom_site_fract_y
_atom_site_fract_z
_atom_site_U_iso_or_equiv
_atom_site_adp_type
_atom_site_occupancy
_atom_site_site_symmetry_order
_atom_site_calc_flag
_atom_site_refinement_flags_posn
_atom_site_refinement_flags_adp
_atom_site_refinement_flags_occupancy
_atom_site_disorder_assembly
_atom_site_disorder_group
Cu1 Cu 0.70004(3) 0.17710(2) 0.42598(2) 0.01432(9) Uani 1 1 d . . . . .
Cu2 Cu 0.84461(3) 0.25819(2) 0.20568(2) 0.01613(10) Uani 1 1 d . . . . .
Cu3 Cu 0.62250(3) 0.39466(2) 0.28192(2) 0.01539(10) Uani 1 1 d . . . . .
Cl1 Cl 0.25861(7) 0.33649(6) 0.61685(5) 0.02437(18) Uani 1 1 d . . . . .
Cl2 Cl 1.02701(7) -0.14798(5) 0.36489(5) 0.02468(18) Uani 1 1 d . . . . .
Cl3 Cl 0.75003(7) 0.59722(5) -0.11688(4) 0.02181(17) Uani 1 1 d . . . . .
N1 N 0.5335(2) 0.34658(16) 0.40557(14) 0.0127(5) Uani 1 1 d . . . . .
N2 N 0.5675(2) 0.25627(16) 0.47061(14) 0.0132(5) Uani 1 1 d . . . . .
N3 N 0.8207(2) 0.09360(17) 0.37626(15) 0.0143(5) Uani 1 1 d . . . . .
N4 N 0.8901(2) 0.13018(16) 0.28604(14) 0.0135(5) Uani 1 1 d . . . . .
N5 N 0.7871(2) 0.37851(17) 0.12001(14) 0.0147(5) Uani 1 1 d . . . . .
N6 N 0.6977(2) 0.44061(17) 0.15392(15) 0.0157(5) Uani 1 1 d . . . . .
N7 N 0.8645(3) 0.3440(2) 0.3459(2) 0.0371(7) Uani 1 1 d . . . . .
C1 C 0.4249(3) 0.3850(2) 0.44541(18) 0.0145(6) Uani 1 1 d . . . . .
C2 C 0.3898(3) 0.3192(2) 0.53656(17) 0.0137(6) Uani 1 1 d . . . . .
C3 C 0.4804(3) 0.2384(2) 0.55069(18) 0.0136(6) Uani 1 1 d . . . . .
C4 C 0.8561(3) -0.0047(2) 0.41519(18) 0.0126(6) Uani 1 1 d . . . . .
C5 C 0.9503(3) -0.0305(2) 0.34906(18) 0.0137(6) Uani 1 1 d . . . . .
C6 C 0.9690(3) 0.0545(2) 0.26862(18) 0.0133(6) Uani 1 1 d . . . . .
C7 C 0.8183(3) 0.4220(2) 0.02411(18) 0.0146(6) Uani 1 1 d . . . . .
C8 C 0.7467(3) 0.5123(2) -0.00275(17) 0.0139(6) Uani 1 1 d . . . . .
C9 C 0.6712(3) 0.5222(2) 0.07988(18) 0.0140(6) Uani 1 1 d . . . . .
C10 C 0.3595(3) 0.4802(2) 0.39315(18) 0.0136(6) Uani 1 1 d . . . . .
C11 C 0.3313(3) 0.4954(2) 0.30128(18) 0.0164(6) Uani 1 1 d . . . . .
H11 H 0.358196 0.445777 0.270828 0.020 Uiso 1 1 calc R . . . .
C12 C 0.2645(3) 0.5819(2) 0.25422(19) 0.0195(6) Uani 1 1 d . . . . .
H12 H 0.246311 0.591536 0.191746 0.023 Uiso 1 1 calc R . . . .
C13 C 0.2244(3) 0.6542(2) 0.2984(2) 0.0231(7) Uani 1 1 d . . . . .
H13 H 0.177581 0.713080 0.266626 0.028 Uiso 1 1 calc R . . . .
C14 C 0.2526(3) 0.6408(2) 0.3890(2) 0.0208(7) Uani 1 1 d . . . . .
H14 H 0.225571 0.690940 0.418792 0.025 Uiso 1 1 calc R . . . .
C15 C 0.3202(3) 0.5543(2) 0.43662(19) 0.0170(6) Uani 1 1 d . . . . .
H15 H 0.339542 0.545759 0.498593 0.020 Uiso 1 1 calc R . . . .
C16 C 0.4870(3) 0.1479(2) 0.63592(18) 0.0145(6) Uani 1 1 d . . . . .
C17 C 0.6037(3) 0.1117(2) 0.66879(19) 0.0181(6) Uani 1 1 d . . . . .
H17 H 0.681032 0.142608 0.633924 0.022 Uiso 1 1 calc R . . . .
C18 C 0.6076(3) 0.0308(2) 0.7521(2) 0.0243(7) Uani 1 1 d . . . . .
H18 H 0.687620 0.007105 0.773881 0.029 Uiso 1 1 calc R . . . .
C19 C 0.4959(3) -0.0157(2) 0.8037(2) 0.0278(8) Uani 1 1 d . . . . .
H19 H 0.498858 -0.070355 0.861114 0.033 Uiso 1 1 calc R . . . .
C20 C 0.3794(3) 0.0187(2) 0.7703(2) 0.0270(7) Uani 1 1 d . . . . .
H20 H 0.302590 -0.013541 0.804633 0.032 Uiso 1 1 calc R . . . .
C21 C 0.3747(3) 0.0998(2) 0.68708(19) 0.0208(7) Uani 1 1 d . . . . .
H21 H 0.294793 0.122630 0.664865 0.025 Uiso 1 1 calc R . . . .
C22 C 0.7937(3) -0.0688(2) 0.50930(18) 0.0126(6) Uani 1 1 d . . . . .
C23 C 0.6609(3) -0.0624(2) 0.53427(18) 0.0158(6) Uani 1 1 d . . . . .
H23 H 0.610881 -0.015077 0.491479 0.019 Uiso 1 1 calc R . . . .
C24 C 0.6009(3) -0.1241(2) 0.62041(19) 0.0199(6) Uani 1 1 d . . . . .
H24 H 0.510641 -0.117402 0.637374 0.024 Uiso 1 1 calc R . . . .
C25 C 0.6725(3) -0.1959(2) 0.68211(19) 0.0211(7) Uani 1 1 d . . . . .
H25 H 0.631221 -0.239477 0.740629 0.025 Uiso 1 1 calc R . . . .
C26 C 0.8044(3) -0.2036(2) 0.65790(19) 0.0226(7) Uani 1 1 d . . . . .
H26 H 0.853183 -0.253054 0.699987 0.027 Uiso 1 1 calc R . . . .
C27 C 0.8663(3) -0.1400(2) 0.57297(18) 0.0181(6) Uani 1 1 d . . . . .
H27 H 0.957088 -0.144664 0.557940 0.022 Uiso 1 1 calc R . . . .
C28 C 1.0609(3) 0.0677(2) 0.17919(18) 0.0140(6) Uani 1 1 d . . . . .
C29 C 1.0811(3) -0.0096(2) 0.13792(19) 0.0199(6) Uani 1 1 d . . . . .
H29 H 1.031234 -0.068118 0.164309 0.024 Uiso 1 1 calc R . . . .
C30 C 1.1740(3) -0.0013(2) 0.0583(2) 0.0223(7) Uani 1 1 d . . . . .
H30 H 1.186729 -0.054067 0.030627 0.027 Uiso 1 1 calc R . . . .
C31 C 1.2477(3) 0.0829(2) 0.0191(2) 0.0224(7) Uani 1 1 d . . . . .
H31 H 1.312168 0.087435 -0.034298 0.027 Uiso 1 1 calc R . . . .
C32 C 1.2268(3) 0.1611(2) 0.05868(19) 0.0212(7) Uani 1 1 d . . . . .
H32 H 1.276159 0.219808 0.031444 0.025 Uiso 1 1 calc R . . . .
C33 C 1.1341(3) 0.1535(2) 0.13772(18) 0.0160(6) Uani 1 1 d . . . . .
H33 H 1.120214 0.207431 0.163960 0.019 Uiso 1 1 calc R . . . .
C34 C 0.9103(3) 0.3740(2) -0.03583(18) 0.0151(6) Uani 1 1 d . . . . .
C35 C 0.9936(3) 0.4320(2) -0.11331(19) 0.0181(6) Uani 1 1 d . . . . .
H35 H 0.994676 0.502868 -0.125938 0.022 Uiso 1 1 calc R . . . .
C36 C 1.0748(3) 0.3866(2) -0.1720(2) 0.0240(7) Uani 1 1 d . . . . .
H36 H 1.129349 0.426826 -0.225518 0.029 Uiso 1 1 calc R . . . .
C37 C 1.0765(3) 0.2832(2) -0.1529(2) 0.0248(7) Uani 1 1 d . . . . .
H37 H 1.132637 0.252452 -0.192865 0.030 Uiso 1 1 calc R . . . .
C38 C 0.9960(3) 0.2244(2) -0.0752(2) 0.0218(7) Uani 1 1 d . . . . .
H38 H 0.997730 0.153289 -0.061533 0.026 Uiso 1 1 calc R . . . .
C39 C 0.9128(3) 0.2697(2) -0.01734(19) 0.0167(6) Uani 1 1 d . . . . .
H39 H 0.857125 0.229228 0.035251 0.020 Uiso 1 1 calc R . . . .
C40 C 0.5839(3) 0.6071(2) 0.09091(18) 0.0154(6) Uani 1 1 d . . . . .
C41 C 0.5000(3) 0.6531(2) 0.0237(2) 0.0204(7) Uani 1 1 d . . . . .
H41 H 0.492146 0.624626 -0.024547 0.024 Uiso 1 1 calc R . . . .
C42 C 0.4284(3) 0.7402(2) 0.0279(2) 0.0266(7) Uani 1 1 d . . . . .
H42 H 0.372522 0.771330 -0.017858 0.032 Uiso 1 1 calc R . . . .
C43 C 0.4385(3) 0.7816(2) 0.0990(2) 0.0295(8) Uani 1 1 d . . . . .
H43 H 0.390513 0.841619 0.101101 0.035 Uiso 1 1 calc R . . . .
C44 C 0.5186(3) 0.7356(2) 0.1669(2) 0.0254(7) Uani 1 1 d . . . . .
H44 H 0.524530 0.763641 0.215767 0.030 Uiso 1 1 calc R . . . .
C45 C 0.5900(3) 0.6486(2) 0.16338(19) 0.0192(6) Uani 1 1 d . . . . .
H45 H 0.643654 0.616839 0.210665 0.023 Uiso 1 1 calc R . . . .
C46 C 0.9345(3) 0.3737(2) 0.3801(2) 0.0258(7) Uani 1 1 d . . . . .
C47 C 1.0232(4) 0.4101(3) 0.4252(3) 0.0452(10) Uani 1 1 d . . . . .
H47A H 1.063463 0.470697 0.379511 0.068 Uiso 1 1 calc GR . . . .
H47B H 1.089583 0.357624 0.445785 0.068 Uiso 1 1 calc GR . . . .
H47C H 0.976287 0.426449 0.480862 0.068 Uiso 1 1 calc GR . . . .

loop_
_atom_site_aniso_label
_atom_site_aniso_U_11
_atom_site_aniso_U_22
_atom_site_aniso_U_33
_atom_site_aniso_U_23
_atom_site_aniso_U_13
_atom_site_aniso_U_12
Cu1 0.01436(19) 0.01365(19) 0.01337(17) -0.00451(14) -0.00033(14) 0.00551(14)
Cu2 0.0176(2) 0.01289(19) 0.01324(17) -0.00002(14) -0.00038(14) 0.00465(14)
Cu3 0.0182(2) 0.01459(19) 0.00986(16) -0.00212(14) 0.00250(14) 0.00273(14)
Cl1 0.0204(4) 0.0298(4) 0.0155(3) -0.0042(3) 0.0069(3) 0.0084(3)
Cl2 0.0276(4) 0.0129(4) 0.0258(4) -0.0026(3) 0.0051(3) 0.0094(3)
Cl3 0.0338(4) 0.0173(4) 0.0099(3) 0.0001(3) -0.0031(3) 0.0047(3)
N1 0.0127(12) 0.0124(12) 0.0108(11) -0.0021(9) 0.0000(9) 0.0023(9)
N2 0.0143(13) 0.0130(12) 0.0099(11) -0.0019(9) -0.0003(10) 0.0024(10)
N3 0.0151(13) 0.0139(12) 0.0112(11) -0.0020(9) 0.0002(10) 0.0024(10)
N4 0.0140(13) 0.0119(12) 0.0124(11) -0.0027(9) 0.0001(10) 0.0024(10)
N5 0.0177(13) 0.0131(12) 0.0103(11) -0.0030(9) 0.0018(10) 0.0058(10)
N6 0.0158(13) 0.0164(13) 0.0131(11) -0.0045(10) 0.0004(10) 0.0042(10)
N7 0.0353(18) 0.0369(18) 0.0425(17) -0.0147(15) -0.0135(15) 0.0040(14)
C1 0.0155(15) 0.0168(15) 0.0136(13) -0.0083(12) -0.0033(12) 0.0028(12)
C2 0.0128(15) 0.0180(15) 0.0108(13) -0.0077(11) 0.0011(11) 0.0032(12)
C3 0.0140(15) 0.0168(15) 0.0120(13) -0.0072(11) -0.0019(11) 0.0001(12)
C4 0.0106(14) 0.0110(14) 0.0159(13) -0.0032(11) -0.0043(11) 0.0015(11)
C5 0.0129(15) 0.0094(14) 0.0180(14) -0.0046(11) -0.0017(12) 0.0032(11)
C6 0.0114(14) 0.0125(14) 0.0174(14) -0.0071(12) -0.0012(11) 0.0002(11)
C7 0.0159(15) 0.0157(15) 0.0124(13) -0.0039(11) -0.0028(12) -0.0022(12)
C8 0.0203(16) 0.0099(14) 0.0106(13) -0.0015(11) -0.0033(12) -0.0005(11)
C9 0.0166(15) 0.0117(14) 0.0138(13) -0.0024(11) -0.0056(12) -0.0012(11)
C10 0.0081(14) 0.0172(15) 0.0131(13) -0.0033(11) 0.0022(11) -0.0002(11)
C11 0.0146(15) 0.0179(16) 0.0169(14) -0.0056(12) -0.0013(12) -0.0024(12)
C12 0.0173(16) 0.0230(17) 0.0157(14) -0.0018(12) -0.0044(12) -0.0007(13)
C13 0.0195(17) 0.0169(16) 0.0273(16) -0.0006(13) -0.0048(13) 0.0059(13)
C14 0.0175(16) 0.0162(16) 0.0281(16) -0.0092(13) 0.0012(13) 0.0032(12)
C15 0.0152(15) 0.0195(16) 0.0171(14) -0.0078(12) -0.0016(12) 0.0003(12)
C16 0.0202(16) 0.0133(15) 0.0115(13) -0.0069(11) -0.0019(12) 0.0020(12)
C17 0.0187(16) 0.0181(16) 0.0168(14) -0.0073(12) 0.0010(12) 0.0022(12)
C18 0.0320(19) 0.0202(17) 0.0209(15) -0.0052(13) -0.0105(14) 0.0058(14)
C19 0.042(2) 0.0190(17) 0.0150(14) 0.0034(13) -0.0032(15) 0.0009(15)
C20 0.0297(19) 0.0255(18) 0.0207(15) -0.0026(14) 0.0051(14) -0.0093(14)
C21 0.0216(17) 0.0224(17) 0.0170(14) -0.0046(13) -0.0029(13) -0.0001(13)
C22 0.0166(15) 0.0101(14) 0.0117(13) -0.0046(11) -0.0019(11) 0.0008(11)
C23 0.0175(15) 0.0135(15) 0.0153(13) -0.0032(12) -0.0043(12) 0.0025(12)
C24 0.0154(16) 0.0240(17) 0.0215(15) -0.0094(13) -0.0007(12) -0.0020(13)
C25 0.0259(18) 0.0182(16) 0.0147(14) -0.0004(12) 0.0014(13) -0.0035(13)
C26 0.0319(19) 0.0190(16) 0.0145(14) -0.0015(12) -0.0095(13) 0.0079(14)
C27 0.0170(16) 0.0210(16) 0.0177(14) -0.0089(12) -0.0049(12) 0.0063(12)
C28 0.0126(15) 0.0162(15) 0.0127(13) -0.0043(12) -0.0024(11) 0.0032(11)
C29 0.0187(16) 0.0200(16) 0.0217(15) -0.0091(13) 0.0007(13) -0.0021(12)
C30 0.0237(17) 0.0236(17) 0.0214(15) -0.0127(13) 0.0006(13) 0.0034(13)
C31 0.0180(16) 0.0287(18) 0.0172(14) -0.0068(13) 0.0052(13) 0.0001(13)
C32 0.0187(16) 0.0204(16) 0.0214(15) -0.0026(13) -0.0007(13) -0.0040(13)
C33 0.0213(16) 0.0131(15) 0.0154(14) -0.0062(12) -0.0043(12) -0.0004(12)
C34 0.0145(15) 0.0213(16) 0.0119(13) -0.0073(12) -0.0057(12) 0.0015(12)
C35 0.0156(16) 0.0184(16) 0.0181(14) -0.0028(12) -0.0028(12) -0.0009(12)
C36 0.0182(17) 0.0337(19) 0.0148(14) -0.0026(13) 0.0004(13) 0.0007(14)
C37 0.0241(18) 0.0339(19) 0.0176(15) -0.0136(14) 0.0002(13) 0.0075(14)
C38 0.0232(17) 0.0215(17) 0.0249(15) -0.0130(13) -0.0055(13) 0.0030(13)
C39 0.0161(15) 0.0209(16) 0.0133(13) -0.0067(12) -0.0001(12) -0.0013(12)
C40 0.0139(15) 0.0127(15) 0.0155(13) -0.0002(11) 0.0011(12) -0.0011(11)
C41 0.0161(16) 0.0193(16) 0.0226(15) -0.0012(13) -0.0042(13) -0.0027(12)
C42 0.0137(16) 0.0235(18) 0.0320(17) 0.0041(14) -0.0024(14) 0.0033(13)
C43 0.0199(17) 0.0170(17) 0.046(2) -0.0079(15) 0.0041(15) 0.0049(13)
C44 0.0196(17) 0.0227(17) 0.0366(18) -0.0168(15) 0.0054(14) -0.0040(13)
C45 0.0146(15) 0.0221(17) 0.0202(15) -0.0068(13) -0.0008(12) -0.0005(12)
C46 0.0242(18) 0.0230(18) 0.0264(17) -0.0057(14) 0.0020(14) -0.0001(14)
C47 0.035(2) 0.061(3) 0.048(2) -0.030(2) 0.0073(18) -0.0225(19)

loop_
_atom_type_symbol
_atom_type_description
_atom_type_scat_dispersion_real
_atom_type_scat_dispersion_imag
_atom_type_scat_source
C C 0.0033 0.0016 'International Tables Vol C Tables 4.2.6.8 and 6.1.1.4'
H H 0.0000 0.0000 'International Tables Vol C Tables 4.2.6.8 and 6.1.1.4'
Cl Cl 0.1484 0.1585 'International Tables Vol C Tables 4.2.6.8 and 6.1.1.4'
Cu Cu 0.3201 1.2651 'International Tables Vol C Tables 4.2.6.8 and 6.1.1.4'
N N 0.0061 0.0033 'International Tables Vol C Tables 4.2.6.8 and 6.1.1.4'

loop_
_geom_angle_atom_site_label_1
_geom_angle_atom_site_label_2
_geom_angle_atom_site_label_3
_geom_angle
_geom_angle_site_symmetry_1
_geom_angle_site_symmetry_3
_geom_angle_publ_flag
N2 Cu1 N3 174.49(10) . . ?
N5 Cu2 N4 173.48(10) . . ?
N1 Cu3 N6 174.57(10) . . ?
N2 N1 Cu3 122.35(16) . . ?
C1 N1 Cu3 129.03(18) . . ?
C1 N1 N2 108.4(2) . . ?
N1 N2 Cu1 116.85(15) . . ?
C3 N2 Cu1 133.57(18) . . ?
C3 N2 N1 108.7(2) . . ?
N4 N3 Cu1 120.96(16) . . ?
C4 N3 Cu1 130.37(18) . . ?
C4 N3 N4 108.7(2) . . ?
N3 N4 Cu2 118.92(16) . . ?
C6 N4 Cu2 131.69(18) . . ?
C6 N4 N3 108.5(2) . . ?
N6 N5 Cu2 119.42(16) . . ?
C7 N5 Cu2 132.16(18) . . ?
C7 N5 N6 108.4(2) . . ?
N5 N6 Cu3 118.50(16) . . ?
C9 N6 Cu3 132.03(18) . . ?
C9 N6 N5 109.0(2) . . ?
N1 C1 C2 108.1(2) . . ?
N1 C1 C10 122.5(2) . . ?
C2 C1 C10 129.4(2) . . ?
C1 C2 Cl1 125.5(2) . . ?
C1 C2 C3 107.1(2) . . ?
C3 C2 Cl1 127.4(2) . . ?
N2 C3 C2 107.7(2) . . ?
N2 C3 C16 123.5(2) . . ?
C2 C3 C16 128.9(2) . . ?
N3 C4 C5 107.6(2) . . ?
N3 C4 C22 122.6(2) . . ?
C5 C4 C22 129.6(2) . . ?
C4 C5 Cl2 125.7(2) . . ?
C6 C5 Cl2 126.8(2) . . ?
C6 C5 C4 107.5(2) . . ?
N4 C6 C5 107.7(2) . . ?
N4 C6 C28 123.3(2) . . ?
C5 C6 C28 129.0(2) . . ?
N5 C7 C8 107.8(2) . . ?
N5 C7 C34 122.7(2) . . ?
C8 C7 C34 129.4(2) . . ?
C7 C8 Cl3 126.7(2) . . ?
C7 C8 C9 107.2(2) . . ?
C9 C8 Cl3 126.0(2) . . ?
N6 C9 C8 107.6(2) . . ?
N6 C9 C40 123.6(2) . . ?
C8 C9 C40 128.7(2) . . ?
C11 C10 C1 120.6(2) . . ?
C15 C10 C1 120.4(2) . . ?
C15 C10 C11 118.9(2) . . ?
C12 C11 C10 120.8(3) . . ?
C13 C12 C11 119.9(3) . . ?
C12 C13 C14 120.1(3) . . ?
C13 C14 C15 120.4(3) . . ?
C14 C15 C10 119.9(2) . . ?
C17 C16 C3 121.0(3) . . ?
C17 C16 C21 118.8(3) . . ?
C21 C16 C3 120.2(2) . . ?
C18 C17 C16 120.5(3) . . ?
C19 C18 C17 120.6(3) . . ?
C18 C19 C20 119.2(3) . . ?
C21 C20 C19 120.4(3) . . ?
C20 C21 C16 120.4(3) . . ?
C23 C22 C4 120.3(2) . . ?
C23 C22 C27 118.9(3) . . ?
C27 C22 C4 120.8(2) . . ?
C24 C23 C22 121.0(3) . . ?
C23 C24 C25 120.0(3) . . ?
C26 C25 C24 119.7(3) . . ?
C25 C26 C27 120.9(3) . . ?
C26 C27 C22 119.6(3) . . ?
C29 C28 C6 119.8(3) . . ?
C33 C28 C6 121.6(2) . . ?
C33 C28 C29 118.5(3) . . ?
C30 C29 C28 120.3(3) . . ?
C31 C30 C29 120.7(3) . . ?
C30 C31 C32 119.4(3) . . ?
C33 C32 C31 120.2(3) . . ?
C32 C33 C28 120.8(3) . . ?
C35 C34 C7 121.0(3) . . ?
C39 C34 C7 120.3(2) . . ?
C39 C34 C35 118.7(2) . . ?
C36 C35 C34 120.4(3) . . ?
C37 C36 C35 120.3(3) . . ?
C36 C37 C38 119.9(3) . . ?
C37 C38 C39 120.0(3) . . ?
C38 C39 C34 120.6(3) . . ?
C41 C40 C9 120.2(2) . . ?
C45 C40 C9 120.9(2) . . ?
C45 C40 C41 118.7(3) . . ?
C42 C41 C40 120.1(3) . . ?
C43 C42 C41 120.2(3) . . ?
C44 C43 C42 120.1(3) . . ?
C43 C44 C45 120.1(3) . . ?
C44 C45 C40 120.7(3) . . ?
N7 C46 C47 179.0(4) . . ?

loop_
_geom_bond_atom_site_label_1
_geom_bond_atom_site_label_2
_geom_bond_distance
_geom_bond_site_symmetry_2
_geom_bond_publ_flag
Cu1 N2 1.883(2) . ?
Cu1 N3 1.883(2) . ?
Cu2 N4 1.879(2) . ?
Cu2 N5 1.878(2) . ?
Cu3 N1 1.868(2) . ?
Cu3 N6 1.871(2) . ?
Cl1 C2 1.734(3) . ?
Cl2 C5 1.733(3) . ?
Cl3 C8 1.732(3) . ?
N1 N2 1.382(3) . ?
N1 C1 1.356(3) . ?
N2 C3 1.352(3) . ?
N3 N4 1.383(3) . ?
N3 C4 1.355(3) . ?
N4 C6 1.358(3) . ?
N5 N6 1.376(3) . ?
N5 C7 1.360(3) . ?
N6 C9 1.354(3) . ?
N7 C46 1.141(4) . ?
C1 C2 1.386(4) . ?
C1 C10 1.485(4) . ?
C2 C3 1.402(3) . ?
C3 C16 1.483(4) . ?
C4 C5 1.396(3) . ?
C4 C22 1.483(4) . ?
C5 C6 1.391(4) . ?
C6 C28 1.487(4) . ?
C7 C8 1.391(4) . ?
C7 C34 1.482(4) . ?
C8 C9 1.398(4) . ?
C9 C40 1.477(4) . ?
C10 C11 1.400(4) . ?
C10 C15 1.398(4) . ?
C11 C12 1.386(4) . ?
C12 C13 1.385(4) . ?
C13 C14 1.385(4) . ?
C14 C15 1.393(4) . ?
C16 C17 1.396(4) . ?
C16 C21 1.398(4) . ?
C17 C18 1.388(4) . ?
C18 C19 1.386(5) . ?
C19 C20 1.393(4) . ?
C20 C21 1.391(4) . ?
C22 C23 1.395(4) . ?
C22 C27 1.407(4) . ?
C23 C24 1.383(4) . ?
C24 C25 1.389(4) . ?
C25 C26 1.386(4) . ?
C26 C27 1.388(4) . ?
C28 C29 1.400(4) . ?
C28 C33 1.397(4) . ?
C29 C30 1.394(4) . ?
C30 C31 1.380(4) . ?
C31 C32 1.394(4) . ?
C32 C33 1.388(4) . ?
C34 C35 1.398(4) . ?
C34 C39 1.396(4) . ?
C35 C36 1.391(4) . ?
C36 C37 1.382(4) . ?
C37 C38 1.389(4) . ?
C38 C39 1.391(4) . ?
C40 C41 1.409(4) . ?
C40 C45 1.401(4) . ?
C41 C42 1.392(4) . ?
C42 C43 1.392(4) . ?
C43 C44 1.386(4) . ?
C44 C45 1.389(4) . ?
C46 C47 1.455(5) . ?
